data_4063394
loop_
_publ_author_name
'Siebler, Daniel'
'F\"orster, Christoph'
'Gasi, Teuta'
'Heinze, Katja'

_publ_section_title
;
 Biferrocene Amino Acid, a Ferrocenylogoue of Ferrocene Amino Acid:
 Synthesis, Cross-Linking, and Redox Chemistry
;
_journal_issue 2
_journal_name_full Organometallics
_journal_page_first 313
_journal_page_last 327
_journal_paper_doi 10.1021/om1010808
_journal_volume 30
_journal_year 2011
_chemical_formula_moiety 'C23 H19 Fe2 N3 O3'
_chemical_formula_sum 'C23 H19 Fe2 N3 O3'
_chemical_formula_weight 497.11
_chemical_melting_point_gt 373
_chemical_name_common '1'-carboxylic acid methylester-1'''-carboxylic acid azide biferrocene'
_chemical_name_systematic
; 
 1'-carboxylic acid methylester-1'''-carboxylic acid azide biferrocene
;
_space_group_IT_number 4
_symmetry_cell_setting monoclinic
_symmetry_space_group_name_Hall 'P 2yb'
_symmetry_space_group_name_H-M 'P 1 21 1'
_atom_sites_solution_hydrogens geom
_atom_sites_solution_primary direct
_atom_sites_solution_secondary difmap
_audit_creation_method SHELXL-97
_cell_angle_alpha 90.00
_cell_angle_beta 108.894(2)
_cell_angle_gamma 90.00
_cell_formula_units_Z 2
_cell_length_a 9.4966(2)
_cell_length_b 10.3904(2)
_cell_length_c 10.4713(3)
_cell_measurement_temperature 173(2)
_cell_volume 977.57(4)
_computing_structure_refinement 'SHELXL-97 (Sheldrick, 1997)'
_computing_structure_solution 'SHELXS-97 (Sheldrick, 1990)'
_diffrn_ambient_temperature 173(2)
_diffrn_measured_fraction_theta_full 0.999
_diffrn_measured_fraction_theta_max 0.999
_diffrn_measurement_device_type 'CCD area detector'
_diffrn_measurement_method 'phi and omega scans'
_diffrn_radiation_monochromator graphite
_diffrn_radiation_source 'fine-focus sealed tube'
_diffrn_radiation_type MoK\a
_diffrn_radiation_wavelength 0.71073
_diffrn_reflns_av_R_equivalents 0.0516
_diffrn_reflns_av_sigmaI/netI 0.0596
_diffrn_reflns_limit_h_max 12
_diffrn_reflns_limit_h_min -12
_diffrn_reflns_limit_k_max 13
_diffrn_reflns_limit_k_min -13
_diffrn_reflns_limit_l_max 13
_diffrn_reflns_limit_l_min -13
_diffrn_reflns_number 12159
_diffrn_reflns_theta_full 28.01
_diffrn_reflns_theta_max 28.01
_diffrn_reflns_theta_min 2.27
_exptl_absorpt_coefficient_mu 1.517
_exptl_absorpt_correction_T_max 0.9925
_exptl_absorpt_correction_T_min 0.7314
_exptl_absorpt_correction_type multi-scan
_exptl_absorpt_process_details Mulabs
_exptl_crystal_colour red
_exptl_crystal_density_diffrn 1.689
_exptl_crystal_density_method 'not measured'
_exptl_crystal_description plate
_exptl_crystal_F_000 508
_exptl_crystal_size_max 0.22
_exptl_crystal_size_mid 0.20
_exptl_crystal_size_min 0.01
_refine_diff_density_max 0.534
_refine_diff_density_min -0.264
_refine_diff_density_rms 0.073
_refine_ls_abs_structure_details 'Flack H D (1983), Acta Cryst. A39, 876-881'
_refine_ls_abs_structure_Flack 0.51(4)
_refine_ls_extinction_method none
_refine_ls_goodness_of_fit_ref 0.924
_refine_ls_hydrogen_treatment constr
_refine_ls_matrix_type full
_refine_ls_number_parameters 281
_refine_ls_number_reflns 4658
_refine_ls_number_restraints 1
_refine_ls_restrained_S_all 0.924
_refine_ls_R_factor_all 0.0562
_refine_ls_R_factor_gt 0.0329
_refine_ls_shift/su_max 0.036
_refine_ls_shift/su_mean 0.006
_refine_ls_structure_factor_coef Fsqd
_refine_ls_weighting_details 'calc w=1/[\s^2^(Fo^2^)+(0.0372P)^2^+0.0000P] where P=(Fo^2^+2Fc^2^)/3'
_refine_ls_weighting_scheme calc
_refine_ls_wR_factor_gt 0.0713
_refine_ls_wR_factor_ref 0.0797
_reflns_number_gt 3334
_reflns_number_total 4658
_reflns_threshold_expression >2sigma(I)
_cod_data_source_file om1010808_si_002.cif
_cod_data_source_block ds15
_cod_depositor_comments
;
The following automatic conversions were performed:

'_chemical_melting_point' tag was changed to
'_chemical_melting_point_gt' since the value was specified 'more
than' ('>') a certain temperature. The value '>373' was changed to
'373' - it should be numeric and without a unit
designator.

'_exptl_absorpt_correction_type' value 'Multi-Scan'
changed to 'multi-scan' according to the built-in table from CIF Core
dictionary named 'cif_core.dic' version 2.4.1 from 2010-06-29.

Automatic conversion script
Id: cif_fix_values 1646 2011-03-28 12:23:43Z adriana 
;
_cod_original_sg_symbol_H-M P2(1)
_cod_database_code 4063394

loop_
_symmetry_equiv_pos_as_xyz
'x, y, z'
'-x, y+1/2, -z'

loop_
_atom_site_label
_atom_site_type_symbol
_atom_site_fract_x
_atom_site_fract_y
_atom_site_fract_z
_atom_site_U_iso_or_equiv
_atom_site_adp_type
_atom_site_occupancy
_atom_site_symmetry_multiplicity
_atom_site_calc_flag
_atom_site_refinement_flags
_atom_site_disorder_assembly
_atom_site_disorder_group
Fe1 Fe 0.47086(13) 0.52430(5) 0.73653(11) 0.0160(3) Uani 1 1 d . . .
C1 C 0.3955(7) 0.6965(8) 0.7806(8) 0.0174(18) Uani 1 1 d . . .
C2 C 0.4134(9) 0.7026(8) 0.6535(8) 0.021(2) Uani 1 1 d . . .
H2A H 0.3335 0.7218 0.5664 0.025 Uiso 1 1 calc R . .
C3 C 0.5660(8) 0.6795(7) 0.6703(9) 0.024(2) Uani 1 1 d . . .
H3A H 0.6117 0.6776 0.5967 0.029 Uiso 1 1 calc R . .
C4 C 0.6377(8) 0.6577(9) 0.8026(8) 0.0192(19) Uani 1 1 d . . .
H4A H 0.7459 0.6361 0.8415 0.023 Uiso 1 1 calc R . .
C5 C 0.5417(9) 0.6689(8) 0.8773(8) 0.026(2) Uani 1 1 d . . .
H5A H 0.5676 0.6607 0.9774 0.031 Uiso 1 1 calc R . .
C6 C 0.4626(9) 0.3541(8) 0.8337(9) 0.029(2) Uani 1 1 d . . .
H6A H 0.4811 0.3444 0.9328 0.035 Uiso 1 1 calc R . .
C7 C 0.5726(8) 0.3509(8) 0.7705(9) 0.025(2) Uani 1 1 d . . .
H7A H 0.6812 0.3344 0.8149 0.030 Uiso 1 1 calc R . .
C8 C 0.4994(8) 0.3692(9) 0.6325(9) 0.028(2) Uani 1 1 d . . .
H8A H 0.5486 0.3699 0.5613 0.034 Uiso 1 1 calc R . .
C9 C 0.3476(9) 0.3878(8) 0.6094(9) 0.023(2) Uani 1 1 d . . .
H9A H 0.2714 0.4049 0.5195 0.028 Uiso 1 1 calc R . .
C10 C 0.3192(8) 0.3820(8) 0.7333(8) 0.0203(19) Uani 1 1 d . . .
C11 C 0.2590(9) 0.7144(9) 0.8191(9) 0.026(2) Uani 1 1 d . . .
O1 O 0.2518(6) 0.7074(7) 0.9330(5) 0.0354(18) Uani 1 1 d . . .
N1 N -0.0875(6) 0.7818(5) 0.7425(6) 0.0591(14) Uani 1 1 d . . .
N2 N 0.0193(7) 0.7577(10) 0.7335(7) 0.0400(19) Uani 1 1 d . . .
N3 N 0.1400(6) 0.7398(9) 0.7058(6) 0.0234(17) Uani 1 1 d . . .
Fe1A Fe 0.02947(13) 0.24953(5) 0.76409(12) 0.0176(3) Uani 1 1 d . . .
C1A C 0.1021(9) 0.0794(8) 0.7102(8) 0.022(2) Uani 1 1 d . . .
C2A C 0.0933(9) 0.0714(8) 0.8484(9) 0.024(2) Uani 1 1 d . . .
H2AA H 0.1772 0.0525 0.9330 0.028 Uiso 1 1 calc R . .
C3A C -0.0571(9) 0.0989(8) 0.8381(7) 0.0223(19) Uani 1 1 d . . .
H3AA H -0.0976 0.1028 0.9151 0.027 Uiso 1 1 calc R . .
C4A C -0.1442(10) 0.1225(9) 0.6922(9) 0.027(2) Uani 1 1 d . . .
H4AA H -0.2524 0.1439 0.6535 0.033 Uiso 1 1 calc R . .
C5A C -0.0375(8) 0.1131(8) 0.6197(8) 0.0200(18) Uani 1 1 d . . .
H5AA H -0.0602 0.1279 0.5207 0.024 Uiso 1 1 calc R . .
C6A C 0.0376(7) 0.4152(7) 0.6612(9) 0.0197(19) Uani 1 1 d . . .
H6AA H 0.0172 0.4233 0.5616 0.024 Uiso 1 1 calc R . .
C7A C -0.0703(10) 0.4281(8) 0.7314(10) 0.030(2) Uani 1 1 d . . .
H7AA H -0.1792 0.4439 0.6871 0.036 Uiso 1 1 calc R . .
C8A C 0.0012(9) 0.4076(8) 0.8734(8) 0.028(2) Uani 1 1 d . . .
H8AA H -0.0467 0.4089 0.9456 0.034 Uiso 1 1 calc R . .
C9A C 0.1593(8) 0.3869(9) 0.8916(9) 0.025(2) Uani 1 1 d . . .
H9AA H 0.2404 0.3707 0.9788 0.030 Uiso 1 1 calc R . .
C10A C 0.1763(8) 0.3970(8) 0.7585(8) 0.0192(18) Uani 1 1 d . . .
C11A C 0.2403(8) 0.0640(8) 0.6784(8) 0.021(2) Uani 1 1 d . . .
O1A O 0.2495(6) 0.0711(7) 0.5672(6) 0.0335(18) Uani 1 1 d . . .
C23 C 0.5037(9) 0.0228(11) 0.7713(7) 0.040(2) Uani 1 1 d . . .
H23A H 0.5810 0.0053 0.8578 0.059 Uiso 1 1 calc R . .
H23B H 0.5280 0.1021 0.7324 0.059 Uiso 1 1 calc R . .
H23C H 0.4984 -0.0491 0.7093 0.059 Uiso 1 1 calc R . .
O2 O 0.3628(6) 0.0374(8) 0.7926(6) 0.0345(17) Uani 1 1 d . . .

loop_
_atom_site_aniso_label
_atom_site_aniso_U_11
_atom_site_aniso_U_22
_atom_site_aniso_U_33
_atom_site_aniso_U_23
_atom_site_aniso_U_13
_atom_site_aniso_U_12
Fe1 0.0179(5) 0.0160(6) 0.0141(6) -0.0002(6) 0.0052(5) -0.0014(6)
C1 0.010(3) 0.018(4) 0.018(3) 0.004(3) -0.005(3) 0.003(3)
C2 0.032(4) 0.015(4) 0.014(4) 0.002(4) 0.006(3) -0.001(4)
C3 0.016(3) 0.015(4) 0.046(5) -0.002(3) 0.016(3) -0.005(3)
C4 0.010(3) 0.021(4) 0.024(4) 0.004(3) 0.003(3) -0.002(3)
C5 0.041(4) 0.011(3) 0.015(4) -0.004(3) -0.006(3) -0.007(3)
C6 0.044(5) 0.020(5) 0.021(4) 0.003(3) 0.006(4) 0.002(4)
C7 0.010(4) 0.031(5) 0.032(5) 0.003(4) 0.005(3) 0.000(3)
C8 0.022(4) 0.028(5) 0.046(5) -0.014(4) 0.027(4) -0.005(4)
C9 0.036(4) 0.015(4) 0.020(4) -0.007(4) 0.011(3) -0.010(4)
C10 0.014(3) 0.013(4) 0.029(4) 0.001(3) -0.001(3) 0.004(3)
C11 0.039(5) 0.019(5) 0.025(5) -0.005(4) 0.019(4) -0.004(4)
O1 0.027(3) 0.051(5) 0.027(4) -0.012(3) 0.006(3) -0.004(3)
N1 0.044(3) 0.048(3) 0.091(4) 0.001(2) 0.029(3) 0.002(2)
N2 0.023(3) 0.037(4) 0.063(5) 0.001(3) 0.017(3) 0.009(3)
N3 0.011(3) 0.035(5) 0.027(4) 0.002(4) 0.010(3) 0.007(4)
Fe1A 0.0220(6) 0.0146(6) 0.0184(7) -0.0004(6) 0.0094(5) -0.0006(7)
C1A 0.042(5) 0.013(4) 0.019(3) -0.006(3) 0.021(3) -0.005(3)
C2A 0.023(4) 0.019(5) 0.026(5) 0.004(4) 0.005(3) -0.002(4)
C3A 0.036(4) 0.024(4) 0.008(3) 0.004(3) 0.008(3) -0.003(3)
C4A 0.035(5) 0.018(4) 0.027(5) -0.004(3) 0.007(4) -0.004(4)
C5A 0.022(4) 0.022(4) 0.022(4) -0.001(3) 0.015(3) 0.001(3)
C6A 0.013(3) 0.013(4) 0.036(5) 0.007(3) 0.012(3) 0.001(3)
C7A 0.034(5) 0.007(3) 0.053(7) 0.000(4) 0.019(4) 0.004(3)
C8A 0.039(5) 0.018(5) 0.026(4) -0.009(4) 0.010(4) -0.002(4)
C9A 0.017(3) 0.028(5) 0.030(5) -0.007(4) 0.008(3) 0.000(3)
C10A 0.031(4) 0.011(4) 0.023(4) -0.003(3) 0.020(3) -0.008(3)
C11A 0.015(3) 0.016(4) 0.025(5) -0.004(3) -0.001(3) 0.003(3)
O1A 0.045(4) 0.040(4) 0.025(4) 0.000(3) 0.024(3) 0.001(3)
C23 0.062(6) 0.020(3) 0.028(3) -0.004(3) 0.003(3) 0.008(4)
O2 0.031(3) 0.032(4) 0.036(4) -0.003(3) 0.005(3) 0.001(3)

loop_
_atom_type_symbol
_atom_type_description
_atom_type_scat_dispersion_real
_atom_type_scat_dispersion_imag
_atom_type_scat_source
C C 0.0033 0.0016 'International Tables Vol C Tables 4.2.6.8 and 6.1.1.4'
H H 0.0000 0.0000 'International Tables Vol C Tables 4.2.6.8 and 6.1.1.4'
N N 0.0061 0.0033 'International Tables Vol C Tables 4.2.6.8 and 6.1.1.4'
O O 0.0106 0.0060 'International Tables Vol C Tables 4.2.6.8 and 6.1.1.4'
Fe Fe 0.3463 0.8444 'International Tables Vol C Tables 4.2.6.8 and 6.1.1.4'

loop_
_geom_angle_atom_site_label_1
_geom_angle_atom_site_label_2
_geom_angle_atom_site_label_3
_geom_angle
_geom_angle_site_symmetry_1
_geom_angle_site_symmetry_3
_geom_angle_publ_flag
C8 Fe1 C7 40.6(3) . . ?
C8 Fe1 C1 161.1(3) . . ?
C7 Fe1 C1 158.0(3) . . ?
C8 Fe1 C9 40.3(3) . . ?
C7 Fe1 C9 68.6(3) . . ?
C1 Fe1 C9 126.2(3) . . ?
C8 Fe1 C2 124.0(4) . . ?
C7 Fe1 C2 158.3(3) . . ?
C1 Fe1 C2 40.0(3) . . ?
C9 Fe1 C2 109.6(3) . . ?
C8 Fe1 C4 120.0(3) . . ?
C7 Fe1 C4 105.7(3) . . ?
C1 Fe1 C4 67.6(3) . . ?
C9 Fe1 C4 155.5(3) . . ?
C2 Fe1 C4 66.5(3) . . ?
C8 Fe1 C5 154.4(3) . . ?
C7 Fe1 C5 119.9(3) . . ?
C1 Fe1 C5 41.7(3) . . ?
C9 Fe1 C5 164.1(3) . . ?
C2 Fe1 C5 67.9(3) . . ?
C4 Fe1 C5 39.4(3) . . ?
C8 Fe1 C10 68.4(3) . . ?
C7 Fe1 C10 69.8(3) . . ?
C1 Fe1 C10 109.9(3) . . ?
C9 Fe1 C10 40.3(3) . . ?
C2 Fe1 C10 123.8(3) . . ?
C4 Fe1 C10 162.3(3) . . ?
C5 Fe1 C10 126.9(3) . . ?
C8 Fe1 C6 67.2(4) . . ?
C7 Fe1 C6 40.4(3) . . ?
C1 Fe1 C6 124.9(3) . . ?
C9 Fe1 C6 67.5(3) . . ?
C2 Fe1 C6 160.6(3) . . ?
C4 Fe1 C6 124.3(3) . . ?
C5 Fe1 C6 109.2(3) . . ?
C10 Fe1 C6 41.5(3) . . ?
C8 Fe1 C3 107.0(3) . . ?
C7 Fe1 C3 121.1(3) . . ?
C1 Fe1 C3 67.4(3) . . ?
C9 Fe1 C3 122.9(3) . . ?
C2 Fe1 C3 40.4(3) . . ?
C4 Fe1 C3 38.2(3) . . ?
C5 Fe1 C3 66.1(3) . . ?
C10 Fe1 C3 158.7(3) . . ?
C6 Fe1 C3 157.7(3) . . ?
C2 C1 C5 106.8(6) . . ?
C2 C1 C11 129.7(7) . . ?
C5 C1 C11 123.6(7) . . ?
C2 C1 Fe1 70.3(5) . . ?
C5 C1 Fe1 70.1(4) . . ?
C11 C1 Fe1 124.9(6) . . ?
C1 C2 C3 108.0(7) . . ?
C1 C2 Fe1 69.6(4) . . ?
C3 C2 Fe1 71.0(5) . . ?
C1 C2 H2A 126.0 . . ?
C3 C2 H2A 126.0 . . ?
Fe1 C2 H2A 126.0 . . ?
C4 C3 C2 108.1(7) . . ?
C4 C3 Fe1 69.9(5) . . ?
C2 C3 Fe1 68.6(5) . . ?
C4 C3 H3A 126.0 . . ?
C2 C3 H3A 126.0 . . ?
Fe1 C3 H3A 126.0 . . ?
C3 C4 C5 111.1(7) . . ?
C3 C4 Fe1 71.9(5) . . ?
C5 C4 Fe1 70.7(5) . . ?
C3 C4 H4A 124.5 . . ?
C5 C4 H4A 124.5 . . ?
Fe1 C4 H4A 124.5 . . ?
C4 C5 C1 106.1(7) . . ?
C4 C5 Fe1 69.9(5) . . ?
C1 C5 Fe1 68.2(4) . . ?
C4 C5 H5A 127.0 . . ?
C1 C5 H5A 127.0 . . ?
Fe1 C5 H5A 127.0 . . ?
C7 C6 C10 109.2(8) . . ?
C7 C6 Fe1 68.5(5) . . ?
C10 C6 Fe1 69.3(5) . . ?
C7 C6 H6A 125.4 . . ?
C10 C6 H6A 125.4 . . ?
Fe1 C6 H6A 125.4 . . ?
C8 C7 C6 106.7(7) . . ?
C8 C7 Fe1 69.4(5) . . ?
C6 C7 Fe1 71.1(5) . . ?
C8 C7 H7A 126.6 . . ?
C6 C7 H7A 126.6 . . ?
Fe1 C7 H7A 126.6 . . ?
C7 C8 C9 109.7(7) . . ?
C7 C8 Fe1 70.0(5) . . ?
C9 C8 Fe1 70.8(5) . . ?
C7 C8 H8A 125.1 . . ?
C9 C8 H8A 125.1 . . ?
Fe1 C8 H8A 125.1 . . ?
C8 C9 C10 109.2(7) . . ?
C8 C9 Fe1 68.9(5) . . ?
C10 C9 Fe1 70.6(5) . . ?
C8 C9 H9A 125.4 . . ?
C10 C9 H9A 125.4 . . ?
Fe1 C9 H9A 125.4 . . ?
C9 C10 C6 105.1(7) . . ?
C9 C10 C10A 128.5(5) . . ?
C6 C10 C10A 126.4(6) . . ?
C9 C10 Fe1 69.1(5) . . ?
C6 C10 Fe1 69.2(5) . . ?
C10A C10 Fe1 127.1(3) . . ?
O1 C11 N3 124.4(7) . . ?
O1 C11 C1 126.0(8) . . ?
N3 C11 C1 109.6(7) . . ?
N1 N2 N3 170.9(10) . . ?
N2 N3 C11 112.2(6) . . ?
C5A Fe1A C3A 71.2(3) . . ?
C5A Fe1A C6A 104.6(3) . . ?
C3A Fe1A C6A 159.5(3) . . ?
C5A Fe1A C1A 40.4(3) . . ?
C3A Fe1A C1A 69.7(3) . . ?
C6A Fe1A C1A 120.6(3) . . ?
C5A Fe1A C4A 41.8(3) . . ?
C3A Fe1A C4A 43.1(3) . . ?
C6A Fe1A C4A 120.7(3) . . ?
C1A Fe1A C4A 69.2(3) . . ?
C5A Fe1A C2A 70.6(3) . . ?
C3A Fe1A C2A 40.8(3) . . ?
C6A Fe1A C2A 158.1(3) . . ?
C1A Fe1A C2A 42.3(3) . . ?
C4A Fe1A C2A 70.7(4) . . ?
C5A Fe1A C7A 119.4(4) . . ?
C3A Fe1A C7A 122.3(3) . . ?
C6A Fe1A C7A 41.3(3) . . ?
C1A Fe1A C7A 155.7(4) . . ?
C4A Fe1A C7A 104.2(4) . . ?
C2A Fe1A C7A 159.7(4) . . ?
C5A Fe1A C9A 161.0(3) . . ?
C3A Fe1A C9A 121.0(3) . . ?
C6A Fe1A C9A 69.1(4) . . ?
C1A Fe1A C9A 126.3(3) . . ?
C4A Fe1A C9A 156.9(4) . . ?
C2A Fe1A C9A 108.2(4) . . ?
C7A Fe1A C9A 68.4(3) . . ?
C5A Fe1A C8A 155.0(3) . . ?
C3A Fe1A C8A 105.0(3) . . ?
C6A Fe1A C8A 70.0(4) . . ?
C1A Fe1A C8A 162.9(3) . . ?
C4A Fe1A C8A 118.7(4) . . ?
C2A Fe1A C8A 123.4(4) . . ?
C7A Fe1A C8A 40.7(3) . . ?
C9A Fe1A C8A 41.6(3) . . ?
C5A Fe1A C10A 123.1(3) . . ?
C3A Fe1A C10A 158.8(3) . . ?
C6A Fe1A C10A 39.4(3) . . ?
C1A Fe1A C10A 109.8(3) . . ?
C4A Fe1A C10A 157.8(3) . . ?
C2A Fe1A C10A 124.5(3) . . ?
C7A Fe1A C10A 67.0(3) . . ?
C9A Fe1A C10A 41.1(3) . . ?
C8A Fe1A C10A 68.9(3) . . ?
C5A C1A C11A 126.5(7) . . ?
C5A C1A C2A 109.6(7) . . ?
C11A C1A C2A 123.7(7) . . ?
C5A C1A Fe1A 68.9(5) . . ?
C11A C1A Fe1A 124.4(6) . . ?
C2A C1A Fe1A 69.3(4) . . ?
C3A C2A C1A 106.7(7) . . ?
C3A C2A Fe1A 68.8(5) . . ?
C1A C2A Fe1A 68.4(4) . . ?
C3A C2A H2AA 126.6 . . ?
C1A C2A H2AA 126.7 . . ?
Fe1A C2A H2AA 126.7 . . ?
C2A C3A C4A 108.5(7) . . ?
C2A C3A Fe1A 70.4(5) . . ?
C4A C3A Fe1A 69.2(4) . . ?
C2A C3A H3AA 125.8 . . ?
C4A C3A H3AA 125.7 . . ?
Fe1A C3A H3AA 125.7 . . ?
C5A C4A C3A 105.8(8) . . ?
C5A C4A Fe1A 67.8(5) . . ?
C3A C4A Fe1A 67.7(4) . . ?
C5A C4A H4AA 127.1 . . ?
C3A C4A H4AA 127.1 . . ?
Fe1A C4A H4AA 127.1 . . ?
C1A C5A C4A 109.3(7) . . ?
C1A C5A Fe1A 70.7(5) . . ?
C4A C5A Fe1A 70.5(5) . . ?
C1A C5A H5AA 125.3 . . ?
C4A C5A H5AA 125.4 . . ?
Fe1A C5A H5AA 125.4 . . ?
C10A C6A C7A 107.3(8) . . ?
C10A C6A Fe1A 71.8(5) . . ?
C7A C6A Fe1A 69.9(4) . . ?
C10A C6A H6AA 126.3 . . ?
C7A C6A H6AA 126.3 . . ?
Fe1A C6A H6AA 126.3 . . ?
C6A C7A C8A 109.7(8) . . ?
C6A C7A Fe1A 68.8(4) . . ?
C8A C7A Fe1A 69.9(5) . . ?
C6A C7A H7AA 125.1 . . ?
C8A C7A H7AA 125.1 . . ?
Fe1A C7A H7AA 125.1 . . ?
C7A C8A C9A 106.1(8) . . ?
C7A C8A Fe1A 69.4(5) . . ?
C9A C8A Fe1A 69.2(5) . . ?
C7A C8A H8AA 127.0 . . ?
C9A C8A H8AA 127.0 . . ?
Fe1A C8A H8AA 127.0 . . ?
C10A C9A C8A 106.9(7) . . ?
C10A C9A Fe1A 70.1(5) . . ?
C8A C9A Fe1A 69.3(5) . . ?
C10A C9A H9AA 126.5 . . ?
C8A C9A H9AA 126.5 . . ?
Fe1A C9A H9AA 126.5 . . ?
C6A C10A C9A 109.8(6) . . ?
C6A C10A C10 126.3(5) . . ?
C9A C10A C10 123.9(5) . . ?
C6A C10A Fe1A 68.8(4) . . ?
C9A C10A Fe1A 68.8(4) . . ?
C10 C10A Fe1A 126.3(3) . . ?
O1A C11A O2 122.7(7) . . ?
O1A C11A C1A 124.5(7) . . ?
O2 C11A C1A 112.7(7) . . ?
O2 C23 H23A 109.5 . . ?
O2 C23 H23B 109.5 . . ?
H23A C23 H23B 109.5 . . ?
O2 C23 H23C 109.5 . . ?
H23A C23 H23C 109.5 . . ?
H23B C23 H23C 109.5 . . ?
C11A O2 C23 116.6(6) . . ?

loop_
_geom_bond_atom_site_label_1
_geom_bond_atom_site_label_2
_geom_bond_distance
_geom_bond_site_symmetry_2
_geom_bond_publ_flag
Fe1 C8 2.012(8) . ?
Fe1 C7 2.021(8) . ?
Fe1 C1 2.035(8) . ?
Fe1 C9 2.036(8) . ?
Fe1 C2 2.044(8) . ?
Fe1 C4 2.049(8) . ?
Fe1 C5 2.059(8) . ?
Fe1 C10 2.056(8) . ?
Fe1 C6 2.055(9) . ?
Fe1 C3 2.075(8) . ?
C1 C2 1.396(10) . ?
C1 C5 1.458(10) . ?
C1 C11 1.489(10) . ?
C2 C3 1.422(11) . ?
C2 H2A 1.0000 . ?
C3 C4 1.350(10) . ?
C3 H3A 1.0000 . ?
C4 C5 1.385(11) . ?
C4 H4A 1.0000 . ?
C5 H5A 1.0000 . ?
C6 C7 1.406(12) . ?
C6 C10 1.455(10) . ?
C6 H6A 1.0000 . ?
C7 C8 1.399(11) . ?
C7 H7A 1.0000 . ?
C8 C9 1.396(10) . ?
C8 H8A 1.0000 . ?
C9 C10 1.409(11) . ?
C9 H9A 1.0000 . ?
C10 C10A 1.473(4) . ?
C11 O1 1.219(9) . ?
C11 N3 1.374(10) . ?
N1 N2 1.078(8) . ?
N2 N3 1.283(8) . ?
Fe1A C5A 2.019(8) . ?
Fe1A C3A 2.034(8) . ?
Fe1A C6A 2.046(8) . ?
Fe1A C1A 2.042(8) . ?
Fe1A C4A 2.056(9) . ?
Fe1A C2A 2.055(9) . ?
Fe1A C7A 2.061(8) . ?
Fe1A C9A 2.068(9) . ?
Fe1A C8A 2.069(8) . ?
Fe1A C10A 2.085(8) . ?
C1A C5A 1.401(11) . ?
C1A C11A 1.464(11) . ?
C1A C2A 1.478(11) . ?
C2A C3A 1.427(11) . ?
C2A H2AA 1.0000 . ?
C3A C4A 1.503(10) . ?
C3A H3AA 1.0000 . ?
C4A C5A 1.453(11) . ?
C4A H4AA 1.0000 . ?
C5A H5AA 1.0000 . ?
C6A C10A 1.393(10) . ?
C6A C7A 1.448(11) . ?
C6A H6AA 1.0000 . ?
C7A C8A 1.437(11) . ?
C7A H7AA 1.0000 . ?
C8A C9A 1.467(10) . ?
C8A H8AA 1.0000 . ?
C9A C10A 1.458(11) . ?
C9A H9AA 1.0000 . ?
C11A O1A 1.198(9) . ?
C11A O2 1.400(9) . ?
C23 O2 1.434(9) . ?
C23 H23A 0.9800 . ?
C23 H23B 0.9800 . ?
C23 H23C 0.9800 . ?

loop_
_geom_torsion_atom_site_label_1
_geom_torsion_atom_site_label_2
_geom_torsion_atom_site_label_3
_geom_torsion_atom_site_label_4
_geom_torsion
_geom_torsion_site_symmetry_1
_geom_torsion_site_symmetry_2
_geom_torsion_site_symmetry_3
_geom_torsion_site_symmetry_4
_geom_torsion_publ_flag
C8 Fe1 C1 C2 -38.0(11) . . . . ?
C7 Fe1 C1 C2 155.8(8) . . . . ?
C9 Fe1 C1 C2 -77.0(6) . . . . ?
C4 Fe1 C1 C2 79.6(5) . . . . ?
C5 Fe1 C1 C2 117.1(6) . . . . ?
C10 Fe1 C1 C2 -119.2(4) . . . . ?
C6 Fe1 C1 C2 -163.2(5) . . . . ?
C3 Fe1 C1 C2 38.1(5) . . . . ?
C8 Fe1 C1 C5 -155.1(9) . . . . ?
C7 Fe1 C1 C5 38.6(10) . . . . ?
C9 Fe1 C1 C5 165.9(5) . . . . ?
C2 Fe1 C1 C5 -117.1(6) . . . . ?
C4 Fe1 C1 C5 -37.5(5) . . . . ?
C10 Fe1 C1 C5 123.7(5) . . . . ?
C6 Fe1 C1 C5 79.7(5) . . . . ?
C3 Fe1 C1 C5 -79.0(5) . . . . ?
C8 Fe1 C1 C11 87.3(12) . . . . ?
C7 Fe1 C1 C11 -79.0(11) . . . . ?
C9 Fe1 C1 C11 48.2(8) . . . . ?
C2 Fe1 C1 C11 125.3(8) . . . . ?
C4 Fe1 C1 C11 -155.1(8) . . . . ?
C5 Fe1 C1 C11 -117.6(9) . . . . ?
C10 Fe1 C1 C11 6.0(8) . . . . ?
C6 Fe1 C1 C11 -37.9(8) . . . . ?
C3 Fe1 C1 C11 163.4(8) . . . . ?
C5 C1 C2 C3 0.0(9) . . . . ?
C11 C1 C2 C3 179.5(8) . . . . ?
Fe1 C1 C2 C3 -60.9(6) . . . . ?
C5 C1 C2 Fe1 60.9(6) . . . . ?
C11 C1 C2 Fe1 -119.5(9) . . . . ?
C8 Fe1 C2 C1 166.1(4) . . . . ?
C7 Fe1 C2 C1 -155.4(8) . . . . ?
C9 Fe1 C2 C1 123.4(4) . . . . ?
C4 Fe1 C2 C1 -82.6(5) . . . . ?
C5 Fe1 C2 C1 -39.7(4) . . . . ?
C10 Fe1 C2 C1 80.8(5) . . . . ?
C6 Fe1 C2 C1 45.5(12) . . . . ?
C3 Fe1 C2 C1 -118.4(6) . . . . ?
C8 Fe1 C2 C3 -75.5(5) . . . . ?
C7 Fe1 C2 C3 -37.0(11) . . . . ?
C1 Fe1 C2 C3 118.4(7) . . . . ?
C9 Fe1 C2 C3 -118.1(5) . . . . ?
C4 Fe1 C2 C3 35.8(5) . . . . ?
C5 Fe1 C2 C3 78.7(5) . . . . ?
C10 Fe1 C2 C3 -160.7(5) . . . . ?
C6 Fe1 C2 C3 163.9(9) . . . . ?
C1 C2 C3 C4 1.1(10) . . . . ?
Fe1 C2 C3 C4 -58.9(7) . . . . ?
C1 C2 C3 Fe1 60.1(6) . . . . ?
C8 Fe1 C3 C4 -117.2(5) . . . . ?
C7 Fe1 C3 C4 -75.2(7) . . . . ?
C1 Fe1 C3 C4 82.1(5) . . . . ?
C9 Fe1 C3 C4 -158.4(5) . . . . ?
C2 Fe1 C3 C4 119.9(8) . . . . ?
C5 Fe1 C3 C4 36.5(5) . . . . ?
C10 Fe1 C3 C4 168.9(9) . . . . ?
C6 Fe1 C3 C4 -46.1(11) . . . . ?
C8 Fe1 C3 C2 123.0(5) . . . . ?
C7 Fe1 C3 C2 165.0(5) . . . . ?
C1 Fe1 C3 C2 -37.8(4) . . . . ?
C9 Fe1 C3 C2 81.7(6) . . . . ?
C4 Fe1 C3 C2 -119.9(8) . . . . ?
C5 Fe1 C3 C2 -83.4(5) . . . . ?
C10 Fe1 C3 C2 49.1(11) . . . . ?
C6 Fe1 C3 C2 -166.0(8) . . . . ?
C2 C3 C4 C5 -1.9(11) . . . . ?
Fe1 C3 C4 C5 -60.1(6) . . . . ?
C2 C3 C4 Fe1 58.2(6) . . . . ?
C8 Fe1 C4 C3 79.2(6) . . . . ?
C7 Fe1 C4 C3 120.7(6) . . . . ?
C1 Fe1 C4 C3 -81.4(5) . . . . ?
C9 Fe1 C4 C3 48.1(11) . . . . ?
C2 Fe1 C4 C3 -37.8(5) . . . . ?
C5 Fe1 C4 C3 -121.0(8) . . . . ?
C10 Fe1 C4 C3 -166.8(10) . . . . ?
C6 Fe1 C4 C3 160.7(5) . . . . ?
C8 Fe1 C4 C5 -159.8(5) . . . . ?
C7 Fe1 C4 C5 -118.2(5) . . . . ?
C1 Fe1 C4 C5 39.6(5) . . . . ?
C9 Fe1 C4 C5 169.2(8) . . . . ?
C2 Fe1 C4 C5 83.3(5) . . . . ?
C10 Fe1 C4 C5 -45.8(14) . . . . ?
C6 Fe1 C4 C5 -78.3(6) . . . . ?
C3 Fe1 C4 C5 121.0(8) . . . . ?
C3 C4 C5 C1 1.9(10) . . . . ?
Fe1 C4 C5 C1 -58.9(6) . . . . ?
C3 C4 C5 Fe1 60.8(7) . . . . ?
C2 C1 C5 C4 -1.1(9) . . . . ?
C11 C1 C5 C4 179.3(8) . . . . ?
Fe1 C1 C5 C4 60.0(6) . . . . ?
C2 C1 C5 Fe1 -61.1(6) . . . . ?
C11 C1 C5 Fe1 119.3(8) . . . . ?
C8 Fe1 C5 C4 43.9(11) . . . . ?
C7 Fe1 C5 C4 78.0(6) . . . . ?
C1 Fe1 C5 C4 -117.6(7) . . . . ?
C9 Fe1 C5 C4 -163.5(12) . . . . ?
C2 Fe1 C5 C4 -79.4(5) . . . . ?
C10 Fe1 C5 C4 164.2(5) . . . . ?
C6 Fe1 C5 C4 121.1(5) . . . . ?
C3 Fe1 C5 C4 -35.4(5) . . . . ?
C8 Fe1 C5 C1 161.6(8) . . . . ?
C7 Fe1 C5 C1 -164.4(5) . . . . ?
C9 Fe1 C5 C1 -45.9(15) . . . . ?
C2 Fe1 C5 C1 38.2(4) . . . . ?
C4 Fe1 C5 C1 117.6(7) . . . . ?
C10 Fe1 C5 C1 -78.2(6) . . . . ?
C6 Fe1 C5 C1 -121.3(5) . . . . ?
C3 Fe1 C5 C1 82.2(5) . . . . ?
C8 Fe1 C6 C7 39.0(5) . . . . ?
C1 Fe1 C6 C7 -157.7(5) . . . . ?
C9 Fe1 C6 C7 82.9(5) . . . . ?
C2 Fe1 C6 C7 168.3(9) . . . . ?
C4 Fe1 C6 C7 -72.6(7) . . . . ?
C5 Fe1 C6 C7 -113.8(5) . . . . ?
C10 Fe1 C6 C7 121.7(8) . . . . ?
C3 Fe1 C6 C7 -40.0(11) . . . . ?
C8 Fe1 C6 C10 -82.7(5) . . . . ?
C7 Fe1 C6 C10 -121.7(8) . . . . ?
C1 Fe1 C6 C10 80.6(6) . . . . ?
C9 Fe1 C6 C10 -38.8(5) . . . . ?
C2 Fe1 C6 C10 46.6(13) . . . . ?
C4 Fe1 C6 C10 165.7(5) . . . . ?
C5 Fe1 C6 C10 124.5(5) . . . . ?
C3 Fe1 C6 C10 -161.7(8) . . . . ?
C10 C6 C7 C8 -3.1(11) . . . . ?
Fe1 C6 C7 C8 -60.6(6) . . . . ?
C10 C6 C7 Fe1 57.4(6) . . . . ?
C1 Fe1 C7 C8 173.2(7) . . . . ?
C9 Fe1 C7 C8 36.8(5) . . . . ?
C2 Fe1 C7 C8 -52.5(11) . . . . ?
C4 Fe1 C7 C8 -118.0(5) . . . . ?
C5 Fe1 C7 C8 -158.2(5) . . . . ?
C10 Fe1 C7 C8 80.0(5) . . . . ?
C6 Fe1 C7 C8 116.9(7) . . . . ?
C3 Fe1 C7 C8 -79.6(5) . . . . ?
C8 Fe1 C7 C6 -116.9(7) . . . . ?
C1 Fe1 C7 C6 56.3(10) . . . . ?
C9 Fe1 C7 C6 -80.1(5) . . . . ?
C2 Fe1 C7 C6 -169.4(8) . . . . ?
C4 Fe1 C7 C6 125.1(5) . . . . ?
C5 Fe1 C7 C6 84.9(6) . . . . ?
C10 Fe1 C7 C6 -36.9(5) . . . . ?
C3 Fe1 C7 C6 163.5(5) . . . . ?
C6 C7 C8 C9 1.9(11) . . . . ?
Fe1 C7 C8 C9 -59.8(7) . . . . ?
C6 C7 C8 Fe1 61.7(6) . . . . ?
C1 Fe1 C8 C7 -172.2(9) . . . . ?
C9 Fe1 C8 C7 -120.5(7) . . . . ?
C2 Fe1 C8 C7 159.3(5) . . . . ?
C4 Fe1 C8 C7 78.9(6) . . . . ?
C5 Fe1 C8 C7 48.3(10) . . . . ?
C10 Fe1 C8 C7 -83.7(5) . . . . ?
C6 Fe1 C8 C7 -38.8(5) . . . . ?
C3 Fe1 C8 C7 118.3(5) . . . . ?
C7 Fe1 C8 C9 120.5(7) . . . . ?
C1 Fe1 C8 C9 -51.7(12) . . . . ?
C2 Fe1 C8 C9 -80.2(6) . . . . ?
C4 Fe1 C8 C9 -160.7(5) . . . . ?
C5 Fe1 C8 C9 168.8(7) . . . . ?
C10 Fe1 C8 C9 36.7(5) . . . . ?
C6 Fe1 C8 C9 81.7(5) . . . . ?
C3 Fe1 C8 C9 -121.2(5) . . . . ?
C7 C8 C9 C10 0.1(11) . . . . ?
Fe1 C8 C9 C10 -59.3(6) . . . . ?
C7 C8 C9 Fe1 59.4(7) . . . . ?
C7 Fe1 C9 C8 -37.0(5) . . . . ?
C1 Fe1 C9 C8 161.6(5) . . . . ?
C2 Fe1 C9 C8 119.9(6) . . . . ?
C4 Fe1 C9 C8 43.7(11) . . . . ?
C5 Fe1 C9 C8 -162.1(12) . . . . ?
C10 Fe1 C9 C8 -120.6(7) . . . . ?
C6 Fe1 C9 C8 -80.7(6) . . . . ?
C3 Fe1 C9 C8 77.0(6) . . . . ?
C8 Fe1 C9 C10 120.6(7) . . . . ?
C7 Fe1 C9 C10 83.6(5) . . . . ?
C1 Fe1 C9 C10 -77.7(6) . . . . ?
C2 Fe1 C9 C10 -119.5(5) . . . . ?
C4 Fe1 C9 C10 164.3(8) . . . . ?
C5 Fe1 C9 C10 -41.5(15) . . . . ?
C6 Fe1 C9 C10 40.0(5) . . . . ?
C3 Fe1 C9 C10 -162.4(4) . . . . ?
C8 C9 C10 C6 -2.0(10) . . . . ?
Fe1 C9 C10 C6 -60.2(6) . . . . ?
C8 C9 C10 C10A 179.6(5) . . . . ?
Fe1 C9 C10 C10A 121.4(5) . . . . ?
C8 C9 C10 Fe1 58.2(6) . . . . ?
C7 C6 C10 C9 3.2(10) . . . . ?
Fe1 C6 C10 C9 60.2(6) . . . . ?
C7 C6 C10 C10A -178.4(5) . . . . ?
Fe1 C6 C10 C10A -121.4(5) . . . . ?
C7 C6 C10 Fe1 -57.0(7) . . . . ?
C8 Fe1 C10 C9 -36.8(5) . . . . ?
C7 Fe1 C10 C9 -80.4(5) . . . . ?
C1 Fe1 C10 C9 123.0(5) . . . . ?
C2 Fe1 C10 C9 80.5(6) . . . . ?
C4 Fe1 C10 C9 -158.5(11) . . . . ?
C5 Fe1 C10 C9 166.9(5) . . . . ?
C6 Fe1 C10 C9 -116.3(7) . . . . ?
C3 Fe1 C10 C9 44.5(11) . . . . ?
C8 Fe1 C10 C6 79.5(5) . . . . ?
C7 Fe1 C10 C6 36.0(5) . . . . ?
C1 Fe1 C10 C6 -120.6(5) . . . . ?
C9 Fe1 C10 C6 116.3(7) . . . . ?
C2 Fe1 C10 C6 -163.1(5) . . . . ?
C4 Fe1 C10 C6 -42.1(14) . . . . ?
C5 Fe1 C10 C6 -76.8(6) . . . . ?
C3 Fe1 C10 C6 160.8(8) . . . . ?
C8 Fe1 C10 C10A -159.9(5) . . . . ?
C7 Fe1 C10 C10A 156.5(5) . . . . ?
C1 Fe1 C10 C10A -0.1(5) . . . . ?
C9 Fe1 C10 C10A -123.1(6) . . . . ?
C2 Fe1 C10 C10A -42.6(5) . . . . ?
C4 Fe1 C10 C10A 78.4(12) . . . . ?
C5 Fe1 C10 C10A 43.7(5) . . . . ?
C6 Fe1 C10 C10A 120.5(7) . . . . ?
C3 Fe1 C10 C10A -78.7(10) . . . . ?
C2 C1 C11 O1 179.9(9) . . . . ?
C5 C1 C11 O1 -0.6(14) . . . . ?
Fe1 C1 C11 O1 87.3(11) . . . . ?
C2 C1 C11 N3 0.2(13) . . . . ?
C5 C1 C11 N3 179.6(8) . . . . ?
Fe1 C1 C11 N3 -92.5(9) . . . . ?
N1 N2 N3 C11 154(7) . . . . ?
O1 C11 N3 N2 1.1(15) . . . . ?
C1 C11 N3 N2 -179.2(9) . . . . ?
C3A Fe1A C1A C5A 84.4(5) . . . . ?
C6A Fe1A C1A C5A -76.0(5) . . . . ?
C4A Fe1A C1A C5A 38.2(5) . . . . ?
C2A Fe1A C1A C5A 122.0(6) . . . . ?
C7A Fe1A C1A C5A -40.3(10) . . . . ?
C9A Fe1A C1A C5A -161.3(5) . . . . ?
C8A Fe1A C1A C5A 159.2(11) . . . . ?
C10A Fe1A C1A C5A -118.1(5) . . . . ?
C5A Fe1A C1A C11A 120.6(9) . . . . ?
C3A Fe1A C1A C11A -155.0(8) . . . . ?
C6A Fe1A C1A C11A 44.6(9) . . . . ?
C4A Fe1A C1A C11A 158.8(8) . . . . ?
C2A Fe1A C1A C11A -117.4(9) . . . . ?
C7A Fe1A C1A C11A 80.3(11) . . . . ?
C9A Fe1A C1A C11A -40.7(9) . . . . ?
C8A Fe1A C1A C11A -80.2(14) . . . . ?
C10A Fe1A C1A C11A 2.5(8) . . . . ?
C5A Fe1A C1A C2A -122.0(6) . . . . ?
C3A Fe1A C1A C2A -37.5(4) . . . . ?
C6A Fe1A C1A C2A 162.1(4) . . . . ?
C4A Fe1A C1A C2A -83.7(5) . . . . ?
C7A Fe1A C1A C2A -162.2(8) . . . . ?
C9A Fe1A C1A C2A 76.7(6) . . . . ?
C8A Fe1A C1A C2A 37.3(13) . . . . ?
C10A Fe1A C1A C2A 119.9(4) . . . . ?
C5A C1A C2A C3A 1.1(10) . . . . ?
C11A C1A C2A C3A 176.7(8) . . . . ?
Fe1A C1A C2A C3A 58.3(6) . . . . ?
C5A C1A C2A Fe1A -57.2(6) . . . . ?
C11A C1A C2A Fe1A 118.3(8) . . . . ?
C5A Fe1A C2A C3A -83.4(5) . . . . ?
C6A Fe1A C2A C3A -164.2(8) . . . . ?
C1A Fe1A C2A C3A -119.0(6) . . . . ?
C4A Fe1A C2A C3A -39.0(5) . . . . ?
C7A Fe1A C2A C3A 39.8(12) . . . . ?
C9A Fe1A C2A C3A 116.7(5) . . . . ?
C8A Fe1A C2A C3A 73.3(5) . . . . ?
C10A Fe1A C2A C3A 159.2(5) . . . . ?
C5A Fe1A C2A C1A 35.6(4) . . . . ?
C3A Fe1A C2A C1A 119.0(6) . . . . ?
C6A Fe1A C2A C1A -45.2(11) . . . . ?
C4A Fe1A C2A C1A 80.0(5) . . . . ?
C7A Fe1A C2A C1A 158.8(10) . . . . ?
C9A Fe1A C2A C1A -124.3(4) . . . . ?
C8A Fe1A C2A C1A -167.7(5) . . . . ?
C10A Fe1A C2A C1A -81.7(5) . . . . ?
C1A C2A C3A C4A 0.8(10) . . . . ?
Fe1A C2A C3A C4A 58.9(6) . . . . ?
C1A C2A C3A Fe1A -58.1(6) . . . . ?
C5A Fe1A C3A C2A 81.8(5) . . . . ?
C6A Fe1A C3A C2A 163.1(9) . . . . ?
C1A Fe1A C3A C2A 38.9(5) . . . . ?
C4A Fe1A C3A C2A 119.7(7) . . . . ?
C7A Fe1A C3A C2A -164.8(5) . . . . ?
C9A Fe1A C3A C2A -82.1(6) . . . . ?
C8A Fe1A C3A C2A -124.1(5) . . . . ?
C10A Fe1A C3A C2A -54.0(11) . . . . ?
C5A Fe1A C3A C4A -37.9(5) . . . . ?
C6A Fe1A C3A C4A 43.4(12) . . . . ?
C1A Fe1A C3A C4A -80.9(5) . . . . ?
C2A Fe1A C3A C4A -119.7(7) . . . . ?
C7A Fe1A C3A C4A 75.5(6) . . . . ?
C9A Fe1A C3A C4A 158.2(5) . . . . ?
C8A Fe1A C3A C4A 116.2(5) . . . . ?
C10A Fe1A C3A C4A -173.7(8) . . . . ?
C2A C3A C4A C5A -2.4(10) . . . . ?
Fe1A C3A C4A C5A 57.2(6) . . . . ?
C2A C3A C4A Fe1A -59.6(6) . . . . ?
C3A Fe1A C4A C5A -119.1(8) . . . . ?
C6A Fe1A C4A C5A 77.1(6) . . . . ?
C1A Fe1A C4A C5A -37.0(5) . . . . ?
C2A Fe1A C4A C5A -82.1(5) . . . . ?
C7A Fe1A C4A C5A 118.5(5) . . . . ?
C9A Fe1A C4A C5A -173.5(9) . . . . ?
C8A Fe1A C4A C5A 159.7(5) . . . . ?
C10A Fe1A C4A C5A 54.9(12) . . . . ?
C5A Fe1A C4A C3A 119.1(8) . . . . ?
C6A Fe1A C4A C3A -163.8(5) . . . . ?
C1A Fe1A C4A C3A 82.1(5) . . . . ?
C2A Fe1A C4A C3A 37.0(5) . . . . ?
C7A Fe1A C4A C3A -122.4(5) . . . . ?
C9A Fe1A C4A C3A -54.4(12) . . . . ?
C8A Fe1A C4A C3A -81.2(5) . . . . ?
C10A Fe1A C4A C3A 174.0(8) . . . . ?
C11A C1A C5A C4A -178.1(8) . . . . ?
C2A C1A C5A C4A -2.7(10) . . . . ?
Fe1A C1A C5A C4A -60.1(6) . . . . ?
C11A C1A C5A Fe1A -117.9(9) . . . . ?
C2A C1A C5A Fe1A 57.4(6) . . . . ?
C3A C4A C5A C1A 3.1(10) . . . . ?
Fe1A C4A C5A C1A 60.3(6) . . . . ?
C3A C4A C5A Fe1A -57.2(6) . . . . ?
C3A Fe1A C5A C1A -80.6(5) . . . . ?
C6A Fe1A C5A C1A 120.3(5) . . . . ?
C4A Fe1A C5A C1A -119.7(7) . . . . ?
C2A Fe1A C5A C1A -37.3(5) . . . . ?
C7A Fe1A C5A C1A 162.2(5) . . . . ?
C9A Fe1A C5A C1A 52.4(13) . . . . ?
C8A Fe1A C5A C1A -165.8(8) . . . . ?
C10A Fe1A C5A C1A 81.9(6) . . . . ?
C3A Fe1A C5A C4A 39.1(5) . . . . ?
C6A Fe1A C5A C4A -119.9(5) . . . . ?
C1A Fe1A C5A C4A 119.7(7) . . . . ?
C2A Fe1A C5A C4A 82.5(5) . . . . ?
C7A Fe1A C5A C4A -78.0(6) . . . . ?
C9A Fe1A C5A C4A 172.1(11) . . . . ?
C8A Fe1A C5A C4A -46.1(11) . . . . ?
C10A Fe1A C5A C4A -158.4(5) . . . . ?
C5A Fe1A C6A C10A -124.8(5) . . . . ?
C3A Fe1A C6A C10A 159.9(9) . . . . ?
C1A Fe1A C6A C10A -84.3(6) . . . . ?
C4A Fe1A C6A C10A -167.0(5) . . . . ?
C2A Fe1A C6A C10A -50.6(12) . . . . ?
C7A Fe1A C6A C10A 117.0(8) . . . . ?
C9A Fe1A C6A C10A 36.3(5) . . . . ?
C8A Fe1A C6A C10A 80.8(5) . . . . ?
C5A Fe1A C6A C7A 118.2(5) . . . . ?
C3A Fe1A C6A C7A 42.9(12) . . . . ?
C1A Fe1A C6A C7A 158.7(5) . . . . ?
C4A Fe1A C6A C7A 76.0(6) . . . . ?
C2A Fe1A C6A C7A -167.6(9) . . . . ?
C9A Fe1A C6A C7A -80.7(5) . . . . ?
C8A Fe1A C6A C7A -36.2(5) . . . . ?
C10A Fe1A C6A C7A -117.0(8) . . . . ?
C10A C6A C7A C8A -4.5(10) . . . . ?
Fe1A C6A C7A C8A 58.0(6) . . . . ?
C10A C6A C7A Fe1A -62.5(6) . . . . ?
C5A Fe1A C7A C6A -78.3(6) . . . . ?
C3A Fe1A C7A C6A -163.6(5) . . . . ?
C1A Fe1A C7A C6A -49.6(11) . . . . ?
C4A Fe1A C7A C6A -120.6(5) . . . . ?
C2A Fe1A C7A C6A 166.7(9) . . . . ?
C9A Fe1A C7A C6A 82.5(5) . . . . ?
C8A Fe1A C7A C6A 121.8(8) . . . . ?
C10A Fe1A C7A C6A 37.9(5) . . . . ?
C5A Fe1A C7A C8A 159.9(5) . . . . ?
C3A Fe1A C7A C8A 74.6(6) . . . . ?
C6A Fe1A C7A C8A -121.8(8) . . . . ?
C1A Fe1A C7A C8A -171.4(7) . . . . ?
C4A Fe1A C7A C8A 117.7(5) . . . . ?
C2A Fe1A C7A C8A 44.9(12) . . . . ?
C9A Fe1A C7A C8A -39.3(5) . . . . ?
C10A Fe1A C7A C8A -83.9(5) . . . . ?
C6A C7A C8A C9A 2.4(10) . . . . ?
Fe1A C7A C8A C9A 59.8(6) . . . . ?
C6A C7A C8A Fe1A -57.3(6) . . . . ?
C5A Fe1A C8A C7A -45.0(10) . . . . ?
C3A Fe1A C8A C7A -122.5(5) . . . . ?
C6A Fe1A C8A C7A 36.7(5) . . . . ?
C1A Fe1A C8A C7A 167.9(10) . . . . ?
C4A Fe1A C8A C7A -78.1(6) . . . . ?
C2A Fe1A C8A C7A -162.9(5) . . . . ?
C9A Fe1A C8A C7A 117.4(8) . . . . ?
C10A Fe1A C8A C7A 78.8(5) . . . . ?
C5A Fe1A C8A C9A -162.3(8) . . . . ?
C3A Fe1A C8A C9A 120.1(5) . . . . ?
C6A Fe1A C8A C9A -80.7(5) . . . . ?
C1A Fe1A C8A C9A 50.5(14) . . . . ?
C4A Fe1A C8A C9A 164.5(6) . . . . ?
C2A Fe1A C8A C9A 79.7(6) . . . . ?
C7A Fe1A C8A C9A -117.4(8) . . . . ?
C10A Fe1A C8A C9A -38.5(5) . . . . ?
C7A C8A C9A C10A 0.4(10) . . . . ?
Fe1A C8A C9A C10A 60.3(6) . . . . ?
C7A C8A C9A Fe1A -59.9(6) . . . . ?
C5A Fe1A C9A C10A 38.9(13) . . . . ?
C3A Fe1A C9A C10A 165.0(5) . . . . ?
C6A Fe1A C9A C10A -34.9(4) . . . . ?
C1A Fe1A C9A C10A 78.4(6) . . . . ?
C4A Fe1A C9A C10A -154.6(9) . . . . ?
C2A Fe1A C9A C10A 122.0(5) . . . . ?
C7A Fe1A C9A C10A -79.3(5) . . . . ?
C8A Fe1A C9A C10A -117.9(7) . . . . ?
C5A Fe1A C9A C8A 156.8(10) . . . . ?
C3A Fe1A C9A C8A -77.1(6) . . . . ?
C6A Fe1A C9A C8A 83.0(5) . . . . ?
C1A Fe1A C9A C8A -163.7(5) . . . . ?
C4A Fe1A C9A C8A -36.7(12) . . . . ?
C2A Fe1A C9A C8A -120.1(6) . . . . ?
C7A Fe1A C9A C8A 38.6(5) . . . . ?
C10A Fe1A C9A C8A 117.9(7) . . . . ?
C7A C6A C10A C9A 4.7(10) . . . . ?
Fe1A C6A C10A C9A -56.5(6) . . . . ?
C7A C6A C10A C10 -178.6(5) . . . . ?
Fe1A C6A C10A C10 120.1(4) . . . . ?
C7A C6A C10A Fe1A 61.2(6) . . . . ?
C8A C9A C10A C6A -3.2(10) . . . . ?
Fe1A C9A C10A C6A 56.5(6) . . . . ?
C8A C9A C10A C10 180.0(5) . . . . ?
Fe1A C9A C10A C10 -120.2(4) . . . . ?
C8A C9A C10A Fe1A -59.8(6) . . . . ?
C9 C10 C10A C6A 2.7(7) . . . . ?
C6 C10 C10A C6A -175.4(12) . . . . ?
Fe1 C10 C10A C6A 94.4(7) . . . . ?
C9 C10 C10A C9A 178.9(12) . . . . ?
C6 C10 C10A C9A 0.8(7) . . . . ?
Fe1 C10 C10A C9A -89.4(7) . . . . ?
C9 C10 C10A Fe1A 91.6(7) . . . . ?
C6 C10 C10A Fe1A -86.5(7) . . . . ?
Fe1 C10 C10A Fe1A -176.7(5) . . . . ?
C5A Fe1A C10A C6A 71.5(6) . . . . ?
C3A Fe1A C10A C6A -160.6(9) . . . . ?
C1A Fe1A C10A C6A 114.4(5) . . . . ?
C4A Fe1A C10A C6A 30.9(11) . . . . ?
C2A Fe1A C10A C6A 159.5(5) . . . . ?
C7A Fe1A C10A C6A -39.7(5) . . . . ?
C9A Fe1A C10A C6A -122.7(7) . . . . ?
C8A Fe1A C10A C6A -83.7(5) . . . . ?
C5A Fe1A C10A C9A -165.9(5) . . . . ?
C3A Fe1A C10A C9A -37.9(11) . . . . ?
C6A Fe1A C10A C9A 122.7(7) . . . . ?
C1A Fe1A C10A C9A -122.9(5) . . . . ?
C4A Fe1A C10A C9A 153.6(9) . . . . ?
C2A Fe1A C10A C9A -77.8(6) . . . . ?
C7A Fe1A C10A C9A 83.0(5) . . . . ?
C8A Fe1A C10A C9A 38.9(5) . . . . ?
C5A Fe1A C10A C10 -48.7(5) . . . . ?
C3A Fe1A C10A C10 79.3(9) . . . . ?
C6A Fe1A C10A C10 -120.2(6) . . . . ?
C1A Fe1A C10A C10 -5.7(4) . . . . ?
C4A Fe1A C10A C10 -89.2(10) . . . . ?
C2A Fe1A C10A C10 39.4(5) . . . . ?
C7A Fe1A C10A C10 -159.8(5) . . . . ?
C9A Fe1A C10A C10 117.2(6) . . . . ?
C8A Fe1A C10A C10 156.1(4) . . . . ?
C5A C1A C11A O1A -4.7(15) . . . . ?
C2A C1A C11A O1A -179.4(8) . . . . ?
Fe1A C1A C11A O1A -92.7(10) . . . . ?
C5A C1A C11A O2 176.4(8) . . . . ?
C2A C1A C11A O2 1.7(12) . . . . ?
Fe1A C1A C11A O2 88.4(9) . . . . ?
O1A C11A O2 C23 2.1(14) . . . . ?
C1A C11A O2 C23 -179.0(8) . . . . ?
